data_1552611
loop_
_publ_author_name
'Niu, Siwen'
'Xia, Jin-Mei'
'Li, Zengpeng'
'Yang, Long-He'
'Yi, Zhi-Wei'
'Xie, Chun-Lan'
'Peng, Guizhen'
'Luo, Zhu-Hua'
'Shao, Zongze'
'Yang, Xian-Wen'

_publ_section_title
;
 Aphidicolin Chemistry of the Deep-Sea-Derived Fungus <i>Botryotinia
 fuckeliana</i> MCCC 3A00494.
;
_journal_issue 8
_journal_name_full 'Journal of natural products'
_journal_page_first 2307
_journal_page_last 2331
_journal_paper_doi 10.1021/acs.jnatprod.9b00705
_journal_volume 82
_journal_year 2019
_chemical_formula_moiety 'C20 H32 O5'
_chemical_formula_sum 'C20 H32 O5'
_chemical_formula_weight 352.47
_space_group_crystal_system orthorhombic
_space_group_IT_number 19
_space_group_name_Hall 'P 2ac 2ab'
_space_group_name_H-M_alt 'P 21 21 21'
_symmetry_Int_Tables_number 19
_symmetry_space_group_name_Hall 'P 2ac 2ab'
_symmetry_space_group_name_H-M 'P 21 21 21'
_cell_angle_alpha 90
_cell_angle_beta 90
_cell_angle_gamma 90
_cell_formula_units_Z 4
_cell_length_a 8.7254(2)
_cell_length_b 9.37661(18)
_cell_length_c 22.1794(4)
_cell_measurement_reflns_used 13154
_cell_measurement_temperature 181(2)
_cell_measurement_theta_max 62.4360
_cell_measurement_theta_min 5.0980
_cell_volume 1814.60(6)
_diffrn_ambient_temperature 181(2)
_diffrn_measured_fraction_theta_full 0.9955
_diffrn_measured_fraction_theta_max 0.9955
_diffrn_measurement_device 'four-circle diffractometer'
_diffrn_measurement_device_type 'Xcalibur, Sapphire3, Gemini ultra'
_diffrn_radiation_type 'Cu K\a'
_diffrn_radiation_wavelength 1.54184
_diffrn_reflns_av_R_equivalents 0.0401
_diffrn_reflns_av_unetI/netI 0.0209
_diffrn_reflns_limit_h_max 9
_diffrn_reflns_limit_h_min -9
_diffrn_reflns_limit_k_max 10
_diffrn_reflns_limit_k_min -10
_diffrn_reflns_limit_l_max 25
_diffrn_reflns_limit_l_min -25
_diffrn_reflns_number 21963
_diffrn_reflns_theta_full 62.3931
_diffrn_reflns_theta_max 62.39
_diffrn_reflns_theta_min 3.99
_exptl_absorpt_coefficient_mu 0.736
_exptl_crystal_density_diffrn 1.2901
_exptl_crystal_description block
_exptl_crystal_F_000 770.5035
_refine_diff_density_max 0.3590
_refine_diff_density_min -0.3625
_refine_diff_density_rms 0.0476
_refine_ls_abs_structure_details 'Flack, H. D. (1983). Acta Cryst. A39, 876-881.'
_refine_ls_abs_structure_Flack -0.10(15)
_refine_ls_d_res_high 0.8700
_refine_ls_d_res_low 11.0897
_refine_ls_goodness_of_fit_ref 1.0597
_refine_ls_matrix_type full
_refine_ls_number_constraints 52
_refine_ls_number_parameters 233
_refine_ls_number_reflns 2864
_refine_ls_number_restraints 0
_refine_ls_restrained_S_all 1.0597
_refine_ls_R_factor_all 0.0341
_refine_ls_R_factor_gt 0.0339
_refine_ls_shift/su_max 0.0009
_refine_ls_shift/su_mean 0.0000
_refine_ls_structure_factor_coef Fsqd
_refine_ls_weighting_details 'w=1/[\s^2^(Fo^2^)+(0.0505P)^2^+0.6313P] where P=(Fo^2^+2Fc^2^)/3'
_refine_ls_weighting_scheme calc
_refine_ls_wR_factor_gt 0.0886
_refine_ls_wR_factor_ref 0.0888
_reflns_Friedel_coverage 0.994
_reflns_limit_h_max 9
_reflns_limit_h_min -9
_reflns_limit_k_max 10
_reflns_limit_k_min -10
_reflns_limit_l_max 25
_reflns_limit_l_min -25
_reflns_number_gt 2841
_reflns_number_total 2864
_reflns_threshold_expression I>=2u(I)
_cod_data_source_file np9b00705_si_007.cif
_cod_data_source_block exp_15615
_cod_original_cell_volume 1814.60(7)
_cod_original_sg_symbol_Hall ' P 2ac 2ab'
_cod_database_code 1552611

loop_
_space_group_symop_id
_space_group_symop_operation_xyz
1 x,y,z
2 x+1/2,-y+1/2,-z
3 -x,y+1/2,-z+1/2
4 -x+1/2,-y,z+1/2

loop_
_atom_site_label
_atom_site_type_symbol
_atom_site_fract_x
_atom_site_fract_y
_atom_site_fract_z
_atom_site_U_iso_or_equiv
_atom_site_adp_type
_atom_site_occupancy
H00A H 0.0930(2) 0.47166(18) 0.32894(7) 0.0228(4) Uiso 1.000000
H00b H 0.0050(2) 0.4438(2) 0.45048(8) 0.0304(5) Uiso 1.000000
H00c H -0.0991(2) 0.3947(2) 0.39662(8) 0.0304(5) Uiso 1.000000
H00d H 0.3487(2) 0.13236(19) 0.32689(8) 0.0251(5) Uiso 1.000000
H00e H 0.4695(2) 0.17210(19) 0.27727(8) 0.0251(5) Uiso 1.000000
H00f H -0.2144(2) 0.6936(2) 0.30619(9) 0.0312(5) Uiso 1.000000
H00G H 0.0048(2) 0.86201(19) 0.32932(8) 0.0291(5) Uiso 1.000000
H00h H -0.2275(2) 0.5507(2) 0.34228(9) 0.0312(5) Uiso 1.000000
H00i H 0.4940(2) 0.44614(19) 0.45582(8) 0.0270(5) Uiso 1.000000
H00j H 0.5804(2) 0.44048(19) 0.39315(8) 0.0270(5) Uiso 1.000000
H00k H 0.4230(2) 0.68692(18) 0.36211(9) 0.0309(5) Uiso 1.000000
H00l H 0.3263(2) 0.63085(18) 0.30745(9) 0.0309(5) Uiso 1.000000
H00m H 0.5116(2) -0.0390(2) 0.38011(8) 0.0357(5) Uiso 1.000000
H00n H 0.6743(2) 0.0037(2) 0.40419(8) 0.0357(5) Uiso 1.000000
H00o H 0.2748(2) 0.8748(2) 0.32616(10) 0.0362(5) Uiso 1.000000
H00p H 0.2160(2) 0.8357(2) 0.39100(10) 0.0362(5) Uiso 1.000000
H00q H 0.0710(2) 0.2204(2) 0.36892(8) 0.0303(5) Uiso 1.000000
H00r H 0.0502(2) 0.2044(2) 0.43881(8) 0.0303(5) Uiso 1.000000
H00s H 0.1810(12) 0.6686(12) 0.4622(2) 0.0481(7) Uiso 1.000000
H00t H 0.2408(18) 0.5177(4) 0.48146(9) 0.0481(7) Uiso 1.000000
H00u H 0.3575(7) 0.6376(15) 0.4637(2) 0.0481(7) Uiso 1.000000
H00v H -0.1293(16) 0.6427(2) 0.4397(3) 0.0497(7) Uiso 1.000000
H00w H -0.0168(5) 0.7726(14) 0.4351(4) 0.0497(7) Uiso 1.000000
H00x H -0.1764(12) 0.7783(13) 0.40271(10) 0.0497(7) Uiso 1.000000
H001 H 0.089(3) 0.8182(3) 0.24197(13) 0.0411(5) Uiso 1.000000
H002 H 0.5746(3) 0.4039(15) 0.2929(10) 0.0396(5) Uiso 1.000000
H003 H 0.67550(17) 0.3143(15) 0.3228(10) 0.0438(5) Uiso 1.000000
H004 H -0.057(2) 0.5737(14) 0.2454(6) 0.0438(5) Uiso 1.000000
H005 H 0.6058(6) -0.054(3) 0.2921(5) 0.0593(6) Uiso 1.000000
H006 H 0.3343(2) 0.1151(2) 0.46487(8) 0.0286(5) Uiso 1.000000
H008 H 0.5960(2) 0.2142(2) 0.45607(8) 0.0272(5) Uiso 1.000000
H009 H 0.2805(2) 0.35528(18) 0.29526(8) 0.0234(5) Uiso 1.000000
C00A C 0.0838(2) 0.51865(18) 0.36824(7) 0.0190(4) Uani 1.000000
C00B C 0.2518(2) 0.54791(18) 0.38878(7) 0.0210(4) Uani 1.000000
C00C C 0.0062(2) 0.4083(2) 0.40940(8) 0.0253(4) Uani 1.000000
C00D C 0.4334(2) 0.19553(19) 0.31744(8) 0.0209(4) Uani 1.000000
C00E C -0.0203(2) 0.65209(18) 0.35675(8) 0.0223(4) Uani 1.000000
C00F C 0.3437(2) 0.40456(18) 0.38381(7) 0.0189(4) Uani 1.000000
C00G C 0.0652(2) 0.77461(19) 0.32459(8) 0.0242(4) Uani 1.000000
C00H C -0.1591(2) 0.6081(2) 0.31780(9) 0.0260(4) Uani 1.000000
C00I C 0.4991(2) 0.39840(19) 0.41707(8) 0.0225(4) Uani 1.000000
C00J C 0.3199(2) 0.66543(18) 0.34859(9) 0.0258(4) Uani 1.000000
C00K C 0.6039(2) 0.0141(2) 0.37063(8) 0.0297(4) Uani 1.000000
C00L C 0.2243(2) 0.8016(2) 0.34983(10) 0.0302(4) Uani 1.000000
C00M C 0.0903(2) 0.2660(2) 0.40743(8) 0.0253(4) Uani 1.000000
C00N C 0.2584(3) 0.5977(2) 0.45536(8) 0.0321(5) Uani 1.000000
C00O C 0.5638(2) 0.17071(19) 0.36298(8) 0.0225(4) Uani 1.000000
C00P C -0.0925(3) 0.7176(2) 0.41396(9) 0.0331(5) Uani 1.000000
C006 C 0.3597(2) 0.1930(2) 0.44094(8) 0.0239(4) Uani 1.000000
C007 C 0.2594(2) 0.28245(18) 0.41591(7) 0.0208(4) Uani 1.000000
C008 C 0.5216(2) 0.2376(2) 0.42447(8) 0.0227(4) Uani 1.000000
C009 C 0.3764(2) 0.35073(18) 0.31816(8) 0.0195(4) Uani 1.000000
O001 O 0.07791(16) 0.74362(14) 0.26070(6) 0.0274(3) Uani 1.000000
O002 O 0.48896(15) 0.43765(14) 0.28753(6) 0.0264(3) Uani 1.000000
O003 O 0.70015(15) 0.24288(15) 0.34176(6) 0.0292(3) Uani 1.000000
O004 O -0.12195(16) 0.53010(14) 0.26468(6) 0.0292(3) Uani 1.000000
O005 O 0.67163(19) -0.04365(16) 0.31811(7) 0.0395(4) Uani 1.000000

loop_
_atom_site_aniso_label
_atom_site_aniso_U_11
_atom_site_aniso_U_22
_atom_site_aniso_U_33
_atom_site_aniso_U_12
_atom_site_aniso_U_13
_atom_site_aniso_U_23
C00A 0.0234(9) 0.0186(8) 0.0149(8) 0.0011(7) 0.0006(7) -0.0014(7)
C00B 0.0258(9) 0.0210(9) 0.0161(8) 0.0000(8) -0.0013(7) -0.0025(7)
C00C 0.0257(10) 0.0277(10) 0.0226(9) -0.0002(8) 0.0032(8) 0.0040(8)
C00D 0.0251(9) 0.0238(9) 0.0138(8) 0.0010(8) -0.0005(7) -0.0017(7)
C00E 0.0255(10) 0.0216(9) 0.0199(9) 0.0033(7) 0.0007(7) -0.0022(7)
C00F 0.0227(9) 0.0199(9) 0.0140(8) -0.0014(7) -0.0014(7) 0.0009(7)
C00G 0.0320(10) 0.0157(8) 0.0251(9) 0.0039(7) -0.0007(8) -0.0035(7)
C00H 0.0252(10) 0.0243(9) 0.0285(10) 0.0027(8) -0.0006(8) -0.0006(8)
C00I 0.0252(9) 0.0260(9) 0.0164(8) -0.0020(8) -0.0029(8) -0.0026(7)
C00J 0.0264(10) 0.0201(9) 0.0308(10) -0.0033(8) -0.0019(8) 0.0008(8)
C00K 0.0366(11) 0.0301(10) 0.0225(9) 0.0073(9) -0.0068(8) -0.0049(8)
C00L 0.0351(11) 0.0193(9) 0.0362(10) -0.0041(8) -0.0032(9) -0.0023(8)
C00M 0.0278(10) 0.0254(10) 0.0227(9) -0.0039(8) 0.0012(7) 0.0064(8)
C00N 0.0394(11) 0.0346(11) 0.0222(9) 0.0077(10) -0.0068(9) -0.0082(8)
C00O 0.0231(9) 0.0256(9) 0.0188(9) -0.0001(7) -0.0018(7) -0.0003(7)
C00P 0.0398(12) 0.0342(11) 0.0255(10) 0.0121(9) 0.0062(9) -0.0037(9)
C006 0.0319(11) 0.0249(9) 0.0148(8) 0.0002(8) 0.0001(7) 0.0039(7)
C007 0.0282(10) 0.0216(9) 0.0126(7) -0.0021(8) 0.0019(7) 0.0011(7)
C008 0.0274(10) 0.0261(9) 0.0145(8) 0.0041(8) -0.0054(7) -0.0009(7)
C009 0.0221(9) 0.0220(9) 0.0142(8) -0.0003(7) -0.0001(7) 0.0018(7)
O001 0.0378(8) 0.0223(6) 0.0221(6) -0.0002(6) 0.0029(6) 0.0029(5)
O002 0.0278(7) 0.0281(7) 0.0233(6) -0.0001(6) 0.0055(6) 0.0063(5)
O003 0.0252(7) 0.0327(7) 0.0296(7) -0.0015(6) 0.0002(5) -0.0000(6)
O004 0.0352(8) 0.0231(6) 0.0294(7) 0.0010(6) -0.0074(6) -0.0035(6)
O005 0.0487(9) 0.0409(8) 0.0291(7) 0.0191(7) -0.0067(7) -0.0092(7)

loop_
_atom_type_symbol
_atom_type_scat_dispersion_real
_atom_type_scat_dispersion_imag
_atom_type_scat_Cromer_Mann_a1
_atom_type_scat_Cromer_Mann_a2
_atom_type_scat_Cromer_Mann_a3
_atom_type_scat_Cromer_Mann_a4
_atom_type_scat_Cromer_Mann_b1
_atom_type_scat_Cromer_Mann_b2
_atom_type_scat_Cromer_Mann_b3
_atom_type_scat_Cromer_Mann_b4
_atom_type_scat_Cromer_Mann_c
_atom_type_scat_source
_atom_type_scat_dispersion_source
H 0.00000 0.00000 0.49300 0.32291 0.14019 0.04081 10.51090 26.12570 3.14236 57.79970 0.0030380000826 'International Tables Volume C Table 6.1.1.4 (pp. 500-502)' 'Henke, Gullikson and Davis, At. Data and Nucl. Data Tables, 1993, 54, 2'
C 0.01920 0.00962 2.31000 1.02000 1.58860 0.86500 20.84390 10.20750 0.56870 51.65120 0.215599998832 'International Tables Volume C Table 6.1.1.4 (pp. 500-502)' 'Henke, Gullikson and Davis, At. Data and Nucl. Data Tables, 1993, 54, 2'
O 0.05239 0.03377 3.04850 2.28680 1.54630 0.86700 13.27710 5.70110 0.32390 32.90890 0.250800013542 'International Tables Volume C Table 6.1.1.4 (pp. 500-502)' 'Henke, Gullikson and Davis, At. Data and Nucl. Data Tables, 1993, 54, 2'

loop_
_geom_angle_atom_site_label_1
_geom_angle_atom_site_label_2
_geom_angle_atom_site_label_3
_geom_angle
C00B C00A H00A 105.18(9)
C00C C00A H00A 105.18(10)
C00C C00A C00B 111.03(14)
C00E C00A H00A 105.18(9)
C00E C00A C00B 116.87(14)
C00E C00A C00C 112.27(15)
C00F C00B C00A 108.02(13)
C00J C00B C00A 108.66(15)
C00J C00B C00F 112.08(15)
C00N C00B C00A 111.48(15)
C00N C00B C00F 107.81(14)
C00N C00B C00J 108.81(15)
H00b C00C C00A 109.41(10)
H00c C00C H00b 108.0
H00c C00C C00A 109.41(10)
C00M C00C H00b 109.41(10)
C00M C00C H00c 109.41(10)
C00M C00C C00A 111.14(15)
H00d C00D C009 109.20(10)
H00e C00D H00d 107.9
H00e C00D C009 109.20(9)
C00O C00D H00d 109.20(9)
C00O C00D H00e 109.20(9)
C00O C00D C009 112.05(14)
C00G C00E C00A 112.91(15)
C00H C00E C00A 109.43(14)
C00H C00E C00G 108.61(15)
C00P C00E C00A 114.87(15)
C00P C00E C00G 106.29(15)
C00P C00E C00H 104.22(16)
C00B C00F C007 111.18(14)
C00B C00F C009 115.73(13)
C00I C00F C00B 116.56(14)
C00I C00F C007 99.85(14)
C00I C00F C009 105.79(14)
C009 C00F C007 106.12(13)
H00G C00G C00E 108.24(10)
H00G C00G O001 108.24(9)
C00E C00G O001 109.82(14)
C00L C00G H00G 108.24(10)
C00L C00G C00E 113.28(16)
C00L C00G O001 108.88(15)
H00f C00H C00E 108.54(9)
H00f C00H O004 108.54(9)
H00h C00H H00f 107.5
H00h C00H C00E 108.54(10)
H00h C00H O004 108.54(10)
C00E C00H O004 114.91(15)
H00i C00I C00F 111.45(9)
H00i C00I C008 111.45(9)
H00j C00I H00i 109.3
H00j C00I C00F 111.45(9)
H00j C00I C008 111.45(10)
C00F C00I C008 101.59(14)
H00k C00J C00B 109.16(10)
H00l C00J H00k 107.9
H00l C00J C00B 109.16(10)
C00L C00J H00k 109.16(10)
C00L C00J H00l 109.16(11)
C00L C00J C00B 112.22(16)
H00m C00K O005 109.21(11)
H00n C00K H00m 107.9
H00n C00K O005 109.21(10)
C00O C00K H00m 109.21(11)
C00O C00K H00n 109.21(10)
C00O C00K O005 112.01(16)
H00o C00L C00G 109.50(10)
H00o C00L C00J 109.50(11)
H00p C00L H00o 108.1
H00p C00L C00G 109.50(10)
H00p C00L C00J 109.50(11)
C00J C00L C00G 110.74(15)
H00q C00M C00C 109.12(10)
H00q C00M C007 109.12(10)
H00r C00M H00q 107.9
H00r C00M C00C 109.12(10)
H00r C00M C007 109.12(10)
C00C C00M C007 112.40(16)
H00s C00N C00B 109.5
H00t C00N H00s 109.5
H00t C00N C00B 109.5
H00u C00N H00s 109.5
H00u C00N H00t 109.5
H00u C00N C00B 109.5
C00D C00O C008 110.00(15)
C00D C00O O003 108.87(14)
C00K C00O C00D 112.94(15)
C00K C00O C008 110.41(15)
C00K C00O O003 107.39(15)
C008 C00O O003 107.03(14)
H00v C00P C00E 109.5
H00w C00P H00v 109.5
H00w C00P C00E 109.5
H00x C00P H00v 109.5
H00x C00P H00w 109.5
H00x C00P C00E 109.5
C007 C006 H006 125.14(11)
C008 C006 H006 125.14(9)
C008 C006 C007 109.72(16)
C00F C007 C006 110.36(16)
C00M C007 C00F 119.42(15)
C00M C007 C006 129.42(17)
H008 C008 C006 112.49(9)
C00I C008 H008 112.49(9)
C00I C008 C006 100.24(15)
C00O C008 H008 112.49(10)
C00O C008 C00I 109.63(14)
C00O C008 C006 108.79(15)
H009 C009 O002 108.19(9)
C00D C009 H009 108.19(9)
C00D C009 O002 107.97(14)
C00F C009 H009 108.19(10)
C00F C009 C00D 111.92(14)
C00F C009 O002 112.24(14)
C00G O001 H001 109.5
C009 O002 H002 109.5
C00O O003 H003 109.5
H004 O004 C00H 109.5
C00K O005 H005 109.5

loop_
_geom_bond_atom_site_label_1
_geom_bond_atom_site_label_2
_geom_bond_distance
C00A H00A 0.9800
C00A C00B 1.559(3)
C00A C00C 1.537(2)
C00A C00E 1.567(2)
C00B C00F 1.569(2)
C00B C00J 1.537(2)
C00B C00N 1.550(2)
C00C H00b 0.9700
C00C H00c 0.9700
C00C C00M 1.524(3)
C00D H00d 0.9700
C00D H00e 0.9700
C00D C00O 1.539(2)
C00E C00G 1.544(3)
C00E C00H 1.544(3)
C00E C00P 1.544(3)
C00F C00I 1.545(2)
C00G H00G 0.9800
C00G C00L 1.518(3)
C00H H00f 0.9700
C00H H00h 0.9700
C00I H00i 0.9700
C00I H00j 0.9700
C00J H00k 0.9700
C00J H00l 0.9700
C00J C00L 1.525(3)
C00K H00m 0.9700
C00K H00n 0.9700
C00K C00O 1.519(3)
C00L H00o 0.9700
C00L H00p 0.9700
C00M H00q 0.9700
C00M H00r 0.9700
C00N H00s 0.9600
C00N H00t 0.9600
C00N H00u 0.9600
C00P H00v 0.9600
C00P H00w 0.9600
C00P H00x 0.9600
C006 H006 0.9300
C006 C007 1.333(3)
C006 C008 1.518(3)
C007 C00F 1.536(2)
C007 C00M 1.496(3)
C008 H008 0.9800
C008 C00I 1.529(2)
C008 C00O 1.545(2)
C009 H009 0.9800
C009 C00D 1.538(2)
C009 C00F 1.567(2)
O001 H001 0.8200
O001 C00G 1.451(2)
O002 H002 0.8200
O002 C009 1.446(2)
O003 H003 0.8200
O003 C00O 1.448(2)
O004 H004 0.8200
O004 C00H 1.424(2)
O005 H005 0.8200
O005 C00K 1.414(2)
